data_7058272
loop_
_publ_author_name
'Cavalheiro, Val\'eria Machado Siqueira'
'Nobre, Sabrina Madruga'
'Kessler, Felipe'

_publ_section_title
;
 Study of the dual functional behaviour of
 1,2-bis(4-bromobenzamide)benzene by synchronous fluorescence spectroscopy
;
_journal_issue 18
_journal_name_full 'New Journal of Chemistry'
_journal_page_first 7162
_journal_paper_doi 10.1039/C8NJ06066E
_journal_volume 43
_journal_year 2019
_chemical_formula_moiety 'C32 H24 N2 O2'
_chemical_formula_sum 'C32 H24 N2 O2'
_chemical_formula_weight 468.53
_chemical_melting_point 534
_chemical_name_common '1,2-bis (4-phenylbenzamide) benzene'
_space_group_IT_number 14
_space_group_name_Hall '-P 2yn'
_space_group_name_H-M_alt 'P 1 21/n 1'
_symmetry_cell_setting monoclinic
_symmetry_space_group_name_Hall '-P 2yn'
_symmetry_space_group_name_H-M 'P 1 21/n 1'
_atom_sites_solution_hydrogens geom
_atom_sites_solution_primary direct
_atom_sites_solution_secondary difmap
_audit_conform_dict_location ftp://ftp.iucr.org/pub/cif_core.dic
_audit_conform_dict_name cif_core.dic
_audit_conform_dict_version 2.4
_audit_creation_date 2016-12-22T11:12:43-00:00
_audit_creation_method 'WinGX routine CIF_UPDATE'
_audit_update_record
;
2018-05-28 deposited with the CCDC.    2019-04-03 downloaded from the CCDC.
;
_cell_angle_alpha 90
_cell_angle_beta 94.975(15)
_cell_angle_gamma 90
_cell_formula_units_Z 4
_cell_length_a 12.675(6)
_cell_length_b 10.498(7)
_cell_length_c 18.152(8)
_cell_measurement_reflns_used 3820
_cell_measurement_temperature 296(2)
_cell_measurement_theta_max 29.93
_cell_measurement_theta_min 2.245
_cell_volume 2406(2)
_computing_cell_refinement 'SAINT V8.34A (Bruker AXS Inc., 2013)'
_computing_data_collection 'Bruker Instrument Service v4.2.7'
_computing_data_reduction 'SAINT V8.34A (Bruker AXS Inc., 2013)'
_computing_molecular_graphics 'Diamond (version 3.2i); Crystal Impact GbR, Bonn'
_computing_structure_refinement 'SHELXL-97 (Sheldrick, 2008)'
_computing_structure_solution 'SHELXL-2008 (Sheldrick, 2008)'
_diffrn_ambient_temperature 296(2)
_diffrn_detector_area_resol_mean 10.4167
_diffrn_measured_fraction_theta_full 0.996
_diffrn_measured_fraction_theta_max 0.996
_diffrn_measurement_device_type 'Bruker D8 Quest Photon 100 diffractometer'
_diffrn_measurement_method '2\% \f & \w scans'
_diffrn_radiation_monochromator graphite
_diffrn_radiation_type MoK\a
_diffrn_radiation_wavelength 0.71073
_diffrn_reflns_av_R_equivalents 0.0911
_diffrn_reflns_av_unetI/netI 0.0918
_diffrn_reflns_limit_h_max 17
_diffrn_reflns_limit_h_min -17
_diffrn_reflns_limit_k_max 14
_diffrn_reflns_limit_k_min -14
_diffrn_reflns_limit_l_max 25
_diffrn_reflns_limit_l_min -25
_diffrn_reflns_number 41516
_diffrn_reflns_theta_full 30.23
_diffrn_reflns_theta_max 30.23
_diffrn_reflns_theta_min 2.24
_diffrn_source 'micro-focus tube'
_exptl_absorpt_coefficient_mu 0.081
_exptl_absorpt_correction_T_max 0.8622
_exptl_absorpt_correction_T_min 0.8015
_exptl_absorpt_correction_type multi-scan
_exptl_absorpt_process_details
;
SADABS (version 2012/1; Bruker, 2012) was used to perform the numerical
        absorption correction based on the indexed faces of the crystal.
;
_exptl_crystal_colour colourless
_exptl_crystal_density_diffrn 1.293
_exptl_crystal_density_method 'not measured'
_exptl_crystal_description block
_exptl_crystal_F_000 984
_exptl_crystal_size_max 0.498
_exptl_crystal_size_mid 0.338
_exptl_crystal_size_min 0.128
_refine_diff_density_max 0.18
_refine_diff_density_min -0.216
_refine_diff_density_rms 0.042
_refine_ls_extinction_coef none
_refine_ls_extinction_method none
_refine_ls_goodness_of_fit_ref 1.024
_refine_ls_hydrogen_treatment constr
_refine_ls_matrix_type full
_refine_ls_number_parameters 325
_refine_ls_number_reflns 7127
_refine_ls_number_restraints 0
_refine_ls_restrained_S_all 1.024
_refine_ls_R_factor_all 0.1697
_refine_ls_R_factor_gt 0.0698
_refine_ls_shift/su_max 0.001
_refine_ls_shift/su_mean 0
_refine_ls_structure_factor_coef Fsqd
_refine_ls_weighting_details 'calc w=1/[\s^2^(Fo^2^)+(0.0538P)^2^+0.5341P] where P=(Fo^2^+2Fc^2^)/3'
_refine_ls_weighting_scheme calc
_refine_ls_wR_factor_gt 0.1209
_refine_ls_wR_factor_ref 0.1485
_reflns_number_gt 6501
_reflns_number_total 7127
_reflns_threshold_expression >2\s(I)
_cod_data_source_file c8nj06066e2.cif
_cod_data_source_block test33
_cod_depositor_comments
;
The following automatic conversions were performed:

'_chemical_melting_point' value '534K' was changed to '534' - the
value should be numeric and without a unit designator.

Automatic conversion script
Id: cif_fix_values 4973 2017-02-22 13:04:09Z antanas 

 Adding full bibliography for 7058272.cif.
;
_cod_original_sg_symbol_Hall -P2yn
_cod_original_sg_symbol_H-M P21/n
_cod_database_code 7058272

loop_
_symmetry_equiv_pos_as_xyz
'x, y, z'
'-x+1/2, y+1/2, -z+1/2'
'-x, -y, -z'
'x-1/2, -y-1/2, z-1/2'

loop_
_atom_site_label
_atom_site_type_symbol
_atom_site_fract_x
_atom_site_fract_y
_atom_site_fract_z
_atom_site_U_iso_or_equiv
_atom_site_adp_type
_atom_site_occupancy
_atom_site_symmetry_multiplicity
_atom_site_calc_flag
_atom_site_refinement_flags
O2 O 0.78746(10) 0.07893(13) 1.08011(7) 0.0498(4) Uani 1 1 d .
O1 O 0.81868(10) -0.08228(13) 0.82827(7) 0.0490(4) Uani 1 1 d .
N2 N 0.79383(11) 0.03497(14) 0.95901(8) 0.0383(4) Uani 1 1 d .
H2 H 0.7674 -0.0099 0.9223 0.046 Uiso 1 1 calc R
N1 N 0.97936(11) -0.04988(14) 0.88866(8) 0.0363(4) Uani 1 1 d .
H1 H 1.0389 -0.0858 0.9021 0.044 Uiso 1 1 calc R
C24 C 0.49897(13) -0.24492(18) 1.03820(10) 0.0376(4) Uani 1 1 d .
C2 C 0.87842(13) 0.11778(17) 0.94717(10) 0.0361(4) Uani 1 1 d .
C20 C 0.75203(13) 0.02203(18) 1.02420(10) 0.0364(4) Uani 1 1 d .
C11 C 0.99852(14) -0.49032(18) 0.77223(9) 0.0369(4) Uani 1 1 d .
C10 C 0.89857(14) -0.43945(19) 0.75517(10) 0.0413(5) Uani 1 1 d .
H10 H 0.8483 -0.4865 0.7264 0.05 Uiso 1 1 calc R
C8 C 0.94488(13) -0.24661(18) 0.82133(9) 0.0339(4) Uani 1 1 d .
C21 C 0.66317(13) -0.06930(18) 1.02625(10) 0.0360(4) Uani 1 1 d .
C22 C 0.64298(15) -0.1195(2) 1.09408(10) 0.0461(5) Uani 1 1 d .
H22 H 0.6843 -0.0942 1.1364 0.055 Uiso 1 1 calc R
C26 C 0.59848(14) -0.10593(19) 0.96476(10) 0.0428(5) Uani 1 1 d .
H26 H 0.6096 -0.0723 0.9187 0.051 Uiso 1 1 calc R
C9 C 0.87215(13) -0.32100(19) 0.77983(9) 0.0394(5) Uani 1 1 d .
H9 H 0.8039 -0.2902 0.7683 0.047 Uiso 1 1 calc R
C1 C 0.96622(13) 0.07626(17) 0.91375(9) 0.0333(4) Uani 1 1 d .
C14 C 1.02621(15) -0.61980(19) 0.74925(10) 0.0431(5) Uani 1 1 d .
C6 C 1.04951(15) 0.1598(2) 0.90705(10) 0.0447(5) Uani 1 1 d .
H6 H 1.1087 0.1326 0.8845 0.054 Uiso 1 1 calc R
C25 C 0.51763(14) -0.19178(19) 0.97100(10) 0.0444(5) Uani 1 1 d .
H25 H 0.4746 -0.2145 0.929 0.053 Uiso 1 1 calc R
C7 C 0.90918(13) -0.11997(18) 0.84613(9) 0.0358(4) Uani 1 1 d .
C12 C 1.07102(14) -0.41497(19) 0.81404(11) 0.0468(5) Uani 1 1 d .
H12 H 1.1389 -0.4463 0.8263 0.056 Uiso 1 1 calc R
C27 C 0.41591(14) -0.34228(19) 1.04488(10) 0.0405(5) Uani 1 1 d .
C15 C 0.95013(18) -0.7152(2) 0.74254(12) 0.0574(6) Uani 1 1 d .
H15 H 0.8804 -0.6957 0.7503 0.069 Uiso 1 1 calc R
C3 C 0.87446(16) 0.24273(19) 0.97071(11) 0.0483(5) Uani 1 1 d .
H3 H 0.8143 0.272 0.9913 0.058 Uiso 1 1 calc R
C32 C 0.38486(16) -0.4238(2) 0.98694(12) 0.0528(5) Uani 1 1 d .
H32 H 0.4143 -0.4145 0.9421 0.063 Uiso 1 1 calc R
C13 C 1.04560(14) -0.29565(19) 0.83778(11) 0.0462(5) Uani 1 1 d .
H13 H 1.0965 -0.2473 0.8652 0.055 Uiso 1 1 calc R
C28 C 0.36845(16) -0.3589(2) 1.10987(11) 0.0536(6) Uani 1 1 d .
H28 H 0.3867 -0.3048 1.1496 0.064 Uiso 1 1 calc R
C19 C 1.12832(19) -0.6532(2) 0.73631(13) 0.0628(6) Uani 1 1 d .
H19 H 1.1811 -0.5914 0.7395 0.075 Uiso 1 1 calc R
C5 C 1.04578(17) 0.2819(2) 0.93317(12) 0.0536(6) Uani 1 1 d .
H5 H 1.1031 0.3362 0.9298 0.064 Uiso 1 1 calc R
C29 C 0.29539(18) -0.4526(2) 1.11733(14) 0.0642(7) Uani 1 1 d .
H29 H 0.2649 -0.4618 1.1618 0.077 Uiso 1 1 calc R
C30 C 0.26677(18) -0.5332(2) 1.05981(16) 0.0656(7) Uani 1 1 d .
H30 H 0.2175 -0.5975 1.065 0.079 Uiso 1 1 calc R
C23 C 0.56329(15) -0.2058(2) 1.09986(10) 0.0472(5) Uani 1 1 d .
H23 H 0.5519 -0.2389 1.146 0.057 Uiso 1 1 calc R
C17 C 1.0772(3) -0.8685(3) 0.71377(13) 0.0797(8) Uani 1 1 d .
H17 H 1.0946 -0.9521 0.7029 0.096 Uiso 1 1 calc R
C16 C 0.9756(3) -0.8375(2) 0.72473(13) 0.0731(7) Uani 1 1 d .
H16 H 0.9232 -0.8997 0.7201 0.088 Uiso 1 1 calc R
C31 C 0.31157(17) -0.5180(2) 0.99460(15) 0.0625(6) Uani 1 1 d .
H31 H 0.2922 -0.5719 0.9551 0.075 Uiso 1 1 calc R
C4 C 0.95745(18) 0.3240(2) 0.96424(13) 0.0580(6) Uani 1 1 d .
H4 H 0.9539 0.4075 0.9809 0.07 Uiso 1 1 calc R
C18 C 1.1533(2) -0.7767(3) 0.71870(14) 0.0784(8) Uani 1 1 d .
H18 H 1.2225 -0.7973 0.7101 0.094 Uiso 1 1 calc R

loop_
_atom_site_aniso_label
_atom_site_aniso_U_11
_atom_site_aniso_U_22
_atom_site_aniso_U_33
_atom_site_aniso_U_23
_atom_site_aniso_U_13
_atom_site_aniso_U_12
O2 0.0429(7) 0.0568(9) 0.0491(8) -0.0170(7) 0.0005(6) -0.0110(7)
O1 0.0378(7) 0.0553(9) 0.0509(8) -0.0097(7) -0.0141(6) 0.0071(6)
N2 0.0335(8) 0.0370(10) 0.0439(9) -0.0061(7) 0.0013(7) -0.0067(7)
N1 0.0310(8) 0.0374(10) 0.0392(8) -0.0017(7) -0.0048(6) 0.0001(7)
C24 0.0342(9) 0.0384(11) 0.0404(11) -0.0065(8) 0.0051(8) -0.0012(8)
C2 0.0338(9) 0.0316(11) 0.0414(10) 0.0024(8) -0.0059(7) -0.0025(8)
C20 0.0305(9) 0.0363(11) 0.0417(11) -0.0061(9) -0.0012(8) 0.0011(8)
C11 0.0377(10) 0.0379(12) 0.0355(10) -0.0011(8) 0.0051(8) -0.0061(8)
C10 0.0369(10) 0.0489(13) 0.0375(10) -0.0061(9) -0.0010(8) -0.0116(9)
C8 0.0313(9) 0.0397(11) 0.0308(9) -0.0005(8) 0.0027(7) -0.0059(8)
C21 0.0301(9) 0.0373(11) 0.0406(10) -0.0076(8) 0.0024(7) -0.0007(8)
C22 0.0425(11) 0.0596(14) 0.0354(11) -0.0084(9) -0.0004(8) -0.0101(10)
C26 0.0409(10) 0.0509(13) 0.0362(10) 0.0003(9) 0.0008(8) -0.0097(9)
C9 0.0288(9) 0.0504(13) 0.0385(10) -0.0029(9) -0.0004(7) -0.0049(9)
C1 0.0338(9) 0.0315(11) 0.0332(9) 0.0042(8) -0.0056(7) -0.0029(8)
C14 0.0515(12) 0.0429(13) 0.0349(10) -0.0002(9) 0.0036(8) -0.0058(10)
C6 0.0385(10) 0.0498(14) 0.0451(11) 0.0062(10) -0.0011(8) -0.0095(9)
C25 0.0413(10) 0.0528(14) 0.0380(11) -0.0036(9) -0.0030(8) -0.0102(10)
C7 0.0325(9) 0.0446(12) 0.0297(9) 0.0024(8) -0.0012(7) -0.0038(9)
C12 0.0324(10) 0.0442(13) 0.0624(13) -0.0062(10) -0.0026(9) -0.0023(9)
C27 0.0332(9) 0.0405(12) 0.0478(11) -0.0001(9) 0.0031(8) -0.0003(9)
C15 0.0651(14) 0.0501(15) 0.0551(13) -0.0072(11) -0.0051(10) -0.0098(12)
C3 0.0445(11) 0.0348(12) 0.0644(14) -0.0037(10) -0.0023(9) 0.0024(10)
C32 0.0474(12) 0.0551(14) 0.0568(13) -0.0114(11) 0.0102(10) -0.0083(11)
C13 0.0351(10) 0.0447(13) 0.0570(12) -0.0113(10) -0.0064(9) -0.0081(9)
C28 0.0477(12) 0.0658(16) 0.0477(12) 0.0008(11) 0.0064(9) -0.0081(11)
C19 0.0653(15) 0.0567(16) 0.0688(15) -0.0010(12) 0.0202(12) 0.0030(12)
C5 0.0539(13) 0.0425(14) 0.0620(14) 0.0076(11) -0.0079(10) -0.0198(11)
C29 0.0553(14) 0.0738(18) 0.0648(15) 0.0212(13) 0.0132(11) -0.0106(13)
C30 0.0504(13) 0.0508(16) 0.0956(19) 0.0156(14) 0.0059(13) -0.0098(11)
C23 0.0465(11) 0.0602(15) 0.0353(11) -0.0026(9) 0.0053(8) -0.0097(10)
C17 0.131(3) 0.0502(17) 0.0570(15) -0.0073(12) 0.0040(16) 0.0136(19)
C16 0.111(2) 0.0472(17) 0.0585(15) -0.0081(12) -0.0089(14) -0.0141(15)
C31 0.0485(12) 0.0498(15) 0.0890(18) -0.0164(13) 0.0048(12) -0.0102(11)
C4 0.0613(14) 0.0312(12) 0.0797(16) -0.0030(11) -0.0051(12) -0.0065(11)
C18 0.097(2) 0.0638(19) 0.0773(18) -0.0020(14) 0.0277(15) 0.0265(17)

loop_
_atom_type_symbol
_atom_type_description
_atom_type_scat_dispersion_real
_atom_type_scat_dispersion_imag
_atom_type_scat_source
C C 0.0033 0.0016 'International Tables Vol C Tables 4.2.6.8 and 6.1.1.4'
H H 0 0 'International Tables Vol C Tables 4.2.6.8 and 6.1.1.4'
N N 0.0061 0.0033 'International Tables Vol C Tables 4.2.6.8 and 6.1.1.4'
O O 0.0106 0.006 'International Tables Vol C Tables 4.2.6.8 and 6.1.1.4'

loop_
_geom_angle_atom_site_label_1
_geom_angle_atom_site_label_2
_geom_angle_atom_site_label_3
_geom_angle
C20 N2 C2 123.97(15)
C7 N1 C1 127.32(15)
C25 C24 C23 117.32(18)
C25 C24 C27 121.95(16)
C23 C24 C27 120.71(17)
C3 C2 C1 119.13(17)
C3 C2 N2 119.29(17)
C1 C2 N2 121.56(17)
O2 C20 N2 122.29(17)
O2 C20 C21 121.20(17)
N2 C20 C21 116.46(15)
C10 C11 C12 116.88(18)
C10 C11 C14 121.89(17)
C12 C11 C14 121.21(17)
C9 C10 C11 121.37(17)
C9 C8 C13 117.81(18)
C9 C8 C7 117.69(16)
C13 C8 C7 124.49(16)
C26 C21 C22 118.06(17)
C26 C21 C20 124.00(17)
C22 C21 C20 117.93(16)
C23 C22 C21 121.04(17)
C25 C26 C21 120.66(18)
C10 C9 C8 121.34(17)
C2 C1 C6 119.14(18)
C2 C1 N1 123.90(16)
C6 C1 N1 116.89(17)
C19 C14 C15 117.2(2)
C19 C14 C11 122.15(19)
C15 C14 C11 120.65(19)
C5 C6 C1 120.9(2)
C26 C25 C24 121.54(17)
O1 C7 N1 122.03(18)
O1 C7 C8 120.62(16)
N1 C7 C8 117.35(15)
C13 C12 C11 121.99(18)
C28 C27 C32 117.01(19)
C28 C27 C24 121.52(18)
C32 C27 C24 121.44(17)
C16 C15 C14 121.4(2)
C4 C3 C2 121.1(2)
C31 C32 C27 121.2(2)
C12 C13 C8 120.59(17)
C29 C28 C27 121.6(2)
C18 C19 C14 121.0(2)
C6 C5 C4 119.91(19)
C28 C29 C30 120.5(2)
C31 C30 C29 119.1(2)
C22 C23 C24 121.35(18)
C16 C17 C18 119.7(3)
C17 C16 C15 120.3(3)
C30 C31 C32 120.6(2)
C3 C4 C5 119.8(2)
C17 C18 C19 120.4(3)

loop_
_geom_bond_atom_site_label_1
_geom_bond_atom_site_label_2
_geom_bond_distance
O2 C20 1.229(2)
O1 C7 1.230(2)
N2 C20 1.345(2)
N2 C2 1.411(2)
N1 C7 1.345(2)
N1 C1 1.415(2)
C24 C25 1.380(3)
C24 C23 1.389(3)
C24 C27 1.480(3)
C2 C3 1.382(3)
C2 C1 1.383(2)
C20 C21 1.482(3)
C11 C10 1.385(3)
C11 C12 1.387(3)
C11 C14 1.473(3)
C10 C9 1.373(3)
C8 C9 1.381(2)
C8 C13 1.385(3)
C8 C7 1.487(3)
C21 C26 1.381(2)
C21 C22 1.383(3)
C22 C23 1.367(3)
C26 C25 1.377(3)
C1 C6 1.386(3)
C14 C19 1.380(3)
C14 C15 1.389(3)
C6 C5 1.369(3)
C12 C13 1.372(3)
C27 C28 1.381(3)
C27 C32 1.387(3)
C15 C16 1.370(3)
C3 C4 1.367(3)
C32 C31 1.372(3)
C28 C29 1.366(3)
C19 C18 1.379(3)
C5 C4 1.370(3)
C29 C30 1.368(3)
C30 C31 1.366(3)
C17 C16 1.359(4)
C17 C18 1.361(4)
